data_2236157
loop_
_publ_author_name
'Rosepriya, S.'
'Thiruvalluvar, A.'
'Sathishkumar, R.'
'Jayabharathi, J.'
'\"Ozt\"urk Yildirim, Sema'
'Butcher, R.J.'

_publ_section_title
;
 2-(4-Fluorophenyl)-1-(4-methylphenyl)-1<i>H</i>-phenanthro[9,10-<i>d</i>]imidazole
;
_journal_coeditor_code CV5332
_journal_issue 10
_journal_name_full 'Acta Crystallographica Section E'
_journal_page_first o2880
_journal_paper_doi 10.1107/S1600536812037592
_journal_volume 68
_journal_year 2012
_chemical_formula_iupac 'C28 H19 F N2'
_chemical_formula_moiety 'C28 H19 F N2'
_chemical_formula_structural 'C28 H19 F N2'
_chemical_formula_sum 'C28 H19 F N2'
_chemical_formula_weight 402.45
_chemical_melting_point 494
_chemical_name_common phenanthro[9,10-d]imidazole
_chemical_name_systematic
;
2-(4-Fluorophenyl)-1-(4-methylphenyl)-1<i>H</i>-
phenanthro[9,10-<i>d</i>]imidazole
;
_space_group_IT_number 14
_symmetry_cell_setting monoclinic
_symmetry_space_group_name_Hall '-P 2ybc'
_symmetry_space_group_name_H-M 'P 1 21/c 1'
_atom_sites_solution_hydrogens geom
_atom_sites_solution_primary direct
_atom_sites_solution_secondary difmap
_cell_angle_alpha 90
_cell_angle_beta 96.1150(10)
_cell_angle_gamma 90
_cell_formula_units_Z 4
_cell_length_a 10.1809(2)
_cell_length_b 10.7654(2)
_cell_length_c 18.4871(3)
_cell_measurement_reflns_used 4975
_cell_measurement_temperature 123(2)
_cell_measurement_theta_max 75.2942
_cell_measurement_theta_min 4.1031
_cell_volume 2014.68(6)
_computing_cell_refinement 'CrysAlis PRO (Agilent, 2012)'
_computing_data_collection 'CrysAlis PRO (Agilent, 2012)'
_computing_data_reduction 'CrysAlis PRO (Agilent, 2012)'
_computing_molecular_graphics 'ORTEP-3 (Farrugia, 1997) and PLATON (Spek, 2009)'
_computing_publication_material 'SHELXL97 (Sheldrick, 2008)'
_computing_structure_refinement 'SHELXL97 (Sheldrick, 2008)'
_computing_structure_solution 'SIR2011 (Burla <i>et al.</i>, 2012)'
_diffrn_ambient_temperature 123(2)
_diffrn_detector_area_resol_mean 10.5081
_diffrn_measured_fraction_theta_full 0.998
_diffrn_measured_fraction_theta_max 0.970
_diffrn_measurement_device_type 'Agilent Xcalibur Ruby Gemini'
_diffrn_measurement_method '\w scans'
_diffrn_radiation_monochromator graphite
_diffrn_radiation_source 'Enhance (Cu) X-ray Source'
_diffrn_radiation_type CuK\a
_diffrn_radiation_wavelength 1.54184
_diffrn_reflns_av_R_equivalents 0.0224
_diffrn_reflns_av_sigmaI/netI 0.0271
_diffrn_reflns_limit_h_max 12
_diffrn_reflns_limit_h_min -11
_diffrn_reflns_limit_k_max 13
_diffrn_reflns_limit_k_min -11
_diffrn_reflns_limit_l_max 13
_diffrn_reflns_limit_l_min -22
_diffrn_reflns_number 8155
_diffrn_reflns_theta_full 67.50
_diffrn_reflns_theta_max 75.48
_diffrn_reflns_theta_min 4.37
_exptl_absorpt_coefficient_mu 0.670
_exptl_absorpt_correction_T_max 0.8504
_exptl_absorpt_correction_T_min 0.7526
_exptl_absorpt_correction_type multi-scan
_exptl_absorpt_process_details '(CrysAlis PRO; Agilent, 2012)'
_exptl_crystal_colour colourless
_exptl_crystal_density_diffrn 1.327
_exptl_crystal_density_method 'Not Measured'
_exptl_crystal_description block
_exptl_crystal_F_000 840
_exptl_crystal_size_max 0.45
_exptl_crystal_size_mid 0.35
_exptl_crystal_size_min 0.25
_refine_diff_density_max 0.254
_refine_diff_density_min -0.219
_refine_ls_extinction_method none
_refine_ls_goodness_of_fit_ref 1.033
_refine_ls_hydrogen_treatment constr
_refine_ls_matrix_type full
_refine_ls_number_parameters 281
_refine_ls_number_reflns 4054
_refine_ls_number_restraints 0
_refine_ls_restrained_S_all 1.033
_refine_ls_R_factor_all 0.0452
_refine_ls_R_factor_gt 0.0403
_refine_ls_shift/su_max 0.001
_refine_ls_shift/su_max_lt 0.001
_refine_ls_shift/su_mean 0.000
_refine_ls_structure_factor_coef Fsqd
_refine_ls_weighting_details 'calc w=1/[\s^2^(Fo^2^)+(0.0517P)^2^+0.6604P] where P=(Fo^2^+2Fc^2^)/3'
_refine_ls_weighting_scheme calc
_refine_ls_wR_factor_gt 0.1014
_refine_ls_wR_factor_ref 0.1056
_reflns_number_gt 3619
_reflns_number_total 4054
_reflns_threshold_expression I>2\s(I)
_cod_data_source_file cv5332.cif
_cod_data_source_block I
_cod_original_sg_symbol_H-M 'P 21/c'
_cod_database_code 2236157
_cod_database_fobs_code 2236157

loop_
_symmetry_equiv_pos_site_id
_symmetry_equiv_pos_as_xyz
1 x,y,z
2 -x,1/2+y,1/2-z
3 -x,-y,-z
4 x,1/2-y,1/2+z

loop_
_atom_site_aniso_label
_atom_site_aniso_U_11
_atom_site_aniso_U_22
_atom_site_aniso_U_33
_atom_site_aniso_U_12
_atom_site_aniso_U_13
_atom_site_aniso_U_23
F4 0.0566(6) 0.0297(4) 0.0377(5) 0.0015(4) 0.0052(4) -0.0148(4)
N1 0.0245(5) 0.0200(5) 0.0198(5) -0.0001(4) 0.0042(4) -0.0014(4)
N3 0.0239(5) 0.0235(5) 0.0219(5) 0.0008(4) 0.0038(4) -0.0008(4)
C2 0.0226(6) 0.0242(6) 0.0201(6) 0.0027(5) 0.0037(4) -0.0003(5)
C4 0.0213(5) 0.0230(6) 0.0196(5) 0.0018(5) 0.0023(4) 0.0005(5)
C5 0.0209(5) 0.0198(6) 0.0213(6) 0.0009(5) 0.0020(4) 0.0005(5)
C6 0.0216(5) 0.0219(6) 0.0202(6) 0.0023(5) 0.0021(4) -0.0002(5)
C7 0.0284(6) 0.0237(6) 0.0241(6) -0.0009(5) 0.0049(5) 0.0008(5)
C8 0.0342(7) 0.0306(7) 0.0206(6) 0.0003(5) 0.0063(5) -0.0007(5)
C9 0.0395(7) 0.0275(7) 0.0225(6) 0.0023(6) 0.0030(5) -0.0052(5)
C10 0.0330(7) 0.0211(6) 0.0276(6) -0.0001(5) 0.0024(5) -0.0022(5)
C11 0.0226(6) 0.0213(6) 0.0227(6) 0.0026(5) 0.0013(4) 0.0002(5)
C12 0.0207(5) 0.0228(6) 0.0241(6) 0.0002(5) 0.0005(4) 0.0023(5)
C13 0.0274(6) 0.0245(7) 0.0275(6) -0.0026(5) 0.0009(5) -0.0001(5)
C14 0.0289(6) 0.0247(7) 0.0344(7) -0.0052(5) -0.0002(5) 0.0066(6)
C15 0.0282(7) 0.0346(7) 0.0266(6) -0.0038(5) 0.0033(5) 0.0086(6)
C16 0.0243(6) 0.0305(7) 0.0230(6) -0.0003(5) 0.0021(5) 0.0028(5)
C17 0.0189(5) 0.0245(6) 0.0226(6) 0.0012(5) 0.0011(4) 0.0025(5)
C18 0.0258(6) 0.0204(6) 0.0184(5) -0.0032(5) 0.0039(4) -0.0021(5)
C19 0.0253(6) 0.0271(7) 0.0251(6) 0.0011(5) 0.0027(5) -0.0011(5)
C20 0.0241(6) 0.0356(7) 0.0270(6) -0.0064(5) 0.0054(5) -0.0034(6)
C21 0.0352(7) 0.0285(7) 0.0218(6) -0.0104(5) 0.0021(5) -0.0013(5)
C22 0.0350(7) 0.0238(7) 0.0267(6) 0.0010(5) 0.0017(5) 0.0019(5)
C23 0.0255(6) 0.0251(6) 0.0239(6) 0.0002(5) 0.0045(5) -0.0021(5)
C24 0.0264(6) 0.0230(6) 0.0198(6) 0.0028(5) 0.0017(4) -0.0002(5)
C25 0.0295(6) 0.0286(7) 0.0252(6) -0.0005(5) 0.0057(5) -0.0048(5)
C26 0.0338(7) 0.0268(7) 0.0289(7) -0.0032(5) 0.0029(5) -0.0023(5)
C27 0.0399(7) 0.0221(6) 0.0242(6) 0.0051(5) -0.0013(5) -0.0058(5)
C28 0.0345(7) 0.0316(7) 0.0237(6) 0.0083(6) 0.0066(5) -0.0030(5)
C29 0.0274(6) 0.0275(7) 0.0241(6) 0.0027(5) 0.0039(5) 0.0000(5)
C30 0.0428(8) 0.0407(8) 0.0313(7) -0.0165(7) 0.0031(6) 0.0049(6)

loop_
_atom_site_type_symbol
_atom_site_label
_atom_site_fract_x
_atom_site_fract_y
_atom_site_fract_z
_atom_site_U_iso_or_equiv
_atom_site_thermal_displace_type
_atom_site_calc_flag
_atom_site_refinement_flags
_atom_site_occupancy
F F4 0.18868(10) 0.04100(8) -0.00640(5) 0.0413(3) Uani d . 1.000
N N1 0.22790(10) 0.50374(10) 0.22352(5) 0.0213(3) Uani d . 1.000
N N3 0.32302(10) 0.57512(10) 0.12764(6) 0.0230(3) Uani d . 1.000
C C2 0.26496(12) 0.47886(12) 0.15502(7) 0.0222(3) Uani d . 1.000
C C4 0.32401(12) 0.66606(12) 0.18005(6) 0.0213(3) Uani d . 1.000
C C5 0.26743(12) 0.62474(11) 0.24026(6) 0.0207(3) Uani d . 1.000
C C6 0.26588(12) 0.69804(12) 0.30544(6) 0.0212(3) Uani d . 1.000
C C7 0.22497(13) 0.65420(12) 0.37131(7) 0.0253(3) Uani d . 1.000
C C8 0.23298(14) 0.72837(13) 0.43239(7) 0.0282(4) Uani d . 1.000
C C9 0.28381(14) 0.84865(13) 0.43030(7) 0.0299(4) Uani d . 1.000
C C10 0.32612(13) 0.89271(13) 0.36685(7) 0.0273(4) Uani d . 1.000
C C11 0.31801(12) 0.82110(12) 0.30268(7) 0.0223(3) Uani d . 1.000
C C12 0.36582(12) 0.86934(12) 0.23605(7) 0.0227(3) Uani d . 1.000
C C13 0.40522(13) 0.99443(13) 0.22925(7) 0.0266(4) Uani d . 1.000
C C14 0.44945(13) 1.03779(13) 0.16616(8) 0.0296(4) Uani d . 1.000
C C15 0.45837(13) 0.95801(14) 0.10720(7) 0.0298(4) Uani d . 1.000
C C16 0.41987(13) 0.83594(13) 0.11144(7) 0.0260(4) Uani d . 1.000
C C17 0.37198(12) 0.79098(12) 0.17515(7) 0.0221(3) Uani d . 1.000
C C18 0.17293(12) 0.41523(12) 0.27015(6) 0.0214(3) Uani d . 1.000
C C19 0.04292(13) 0.42709(13) 0.28571(7) 0.0258(4) Uani d . 1.000
C C20 -0.00771(13) 0.34031(13) 0.33123(7) 0.0287(4) Uani d . 1.000
C C21 0.06862(14) 0.24164(13) 0.36048(7) 0.0286(4) Uani d . 1.000
C C22 0.19820(14) 0.23184(13) 0.34311(7) 0.0286(4) Uani d . 1.000
C C23 0.25117(13) 0.31826(12) 0.29870(7) 0.0247(3) Uani d . 1.000
C C24 0.24119(12) 0.36103(12) 0.11511(7) 0.0231(3) Uani d . 1.000
C C25 0.13499(13) 0.28159(13) 0.12329(7) 0.0276(4) Uani d . 1.000
C C26 0.11766(14) 0.17314(13) 0.08261(7) 0.0299(4) Uani d . 1.000
C C27 0.20587(15) 0.14662(13) 0.03352(7) 0.0291(4) Uani d . 1.000
C C28 0.31057(14) 0.22303(13) 0.02274(7) 0.0297(4) Uani d . 1.000
C C29 0.32810(13) 0.33064(13) 0.06400(7) 0.0263(4) Uani d . 1.000
C C30 0.01479(16) 0.14695(15) 0.41001(8) 0.0383(4) Uani d . 1.000
H H7 0.19202 0.57389 0.37360 0.0303 Uiso calc R 1.000
H H8 0.20442 0.69819 0.47518 0.0339 Uiso calc R 1.000
H H9 0.28904 0.89866 0.47152 0.0358 Uiso calc R 1.000
H H10 0.36123 0.97241 0.36629 0.0327 Uiso calc R 1.000
H H13 0.40115 1.04845 0.26821 0.0319 Uiso calc R 1.000
H H14 0.47357 1.12073 0.16270 0.0355 Uiso calc R 1.000
H H15 0.49032 0.98744 0.06514 0.0357 Uiso calc R 1.000
H H16 0.42550 0.78302 0.07213 0.0312 Uiso calc R 1.000
H H19 -0.00949 0.49204 0.26601 0.0310 Uiso calc R 1.000
H H20 -0.09428 0.34849 0.34230 0.0344 Uiso calc R 1.000
H H22 0.25028 0.16587 0.36171 0.0343 Uiso calc R 1.000
H H23 0.33821 0.31109 0.28827 0.0296 Uiso calc R 1.000
H H25 0.07540 0.30157 0.15628 0.0331 Uiso calc R 1.000
H H26 0.04784 0.11968 0.08852 0.0358 Uiso calc R 1.000
H H28 0.36809 0.20301 -0.01134 0.0356 Uiso calc R 1.000
H H29 0.39843 0.38321 0.05761 0.0315 Uiso calc R 1.000
H H30A -0.07357 0.16950 0.41836 0.0575 Uiso calc R 1.000
H H30B 0.06969 0.14470 0.45555 0.0575 Uiso calc R 1.000
H H30C 0.01404 0.06650 0.38757 0.0575 Uiso calc R 1.000

loop_
_atom_type_symbol
_atom_type_description
_atom_type_scat_dispersion_real
_atom_type_scat_dispersion_imag
_atom_type_scat_source
C C 0.0181 0.0091 ' International Tables Vol C Tables 4.2.6.8 and 6.1.1.4'
H H 0.0000 0.0000 ' International Tables Vol C Tables 4.2.6.8 and 6.1.1.4'
F F 0.0727 0.0534 ' International Tables Vol C Tables 4.2.6.8 and 6.1.1.4'
N N 0.0311 0.0180 ' International Tables Vol C Tables 4.2.6.8 and 6.1.1.4'

loop_
_geom_angle_atom_site_label_1
_geom_angle_atom_site_label_2
_geom_angle_atom_site_label_3
_geom_angle
_geom_angle_publ_flag
C2 N1 C5 106.52(10) no
C2 N1 C18 125.54(10) no
C5 N1 C18 127.60(10) no
C2 N3 C4 104.97(11) no
N1 C2 N3 112.04(11) no
N1 C2 C24 125.28(11) no
N3 C2 C24 122.66(11) no
N3 C4 C5 111.47(11) no
N3 C4 C17 126.74(11) no
C5 C4 C17 121.76(11) no
N1 C5 C4 104.98(10) no
N1 C5 C6 132.14(11) no
C4 C5 C6 122.70(11) no
C5 C6 C7 124.70(12) no
C5 C6 C11 116.11(10) no
C7 C6 C11 119.07(11) no
C6 C7 C8 121.11(12) no
C7 C8 C9 120.28(12) no
C8 C9 C10 119.58(12) no
C9 C10 C11 122.22(13) no
C6 C11 C10 117.73(11) no
C6 C11 C12 121.03(11) no
C10 C11 C12 121.21(12) no
C11 C12 C13 122.30(12) no
C11 C12 C17 120.29(11) no
C13 C12 C17 117.41(12) no
C12 C13 C14 121.32(12) no
C13 C14 C15 120.45(13) no
C14 C15 C16 119.98(12) no
C15 C16 C17 120.15(12) no
C4 C17 C12 117.65(11) no
C4 C17 C16 121.66(12) no
C12 C17 C16 120.66(12) no
N1 C18 C19 120.22(11) no
N1 C18 C23 118.94(11) no
C19 C18 C23 120.85(12) no
C18 C19 C20 119.04(12) no
C19 C20 C21 121.32(12) no
C20 C21 C22 118.12(12) no
C20 C21 C30 121.79(13) no
C22 C21 C30 120.09(13) no
C21 C22 C23 121.49(13) no
C18 C23 C22 119.18(12) no
C2 C24 C25 124.00(11) no
C2 C24 C29 117.18(11) no
C25 C24 C29 118.76(12) no
C24 C25 C26 120.66(12) no
C25 C26 C27 118.56(13) no
F4 C27 C26 118.57(13) no
F4 C27 C28 118.60(12) no
C26 C27 C28 122.83(13) no
C27 C28 C29 118.36(13) no
C24 C29 C28 120.82(12) no
C6 C7 H7 119.00 no
C8 C7 H7 119.00 no
C7 C8 H8 120.00 no
C9 C8 H8 120.00 no
C8 C9 H9 120.00 no
C10 C9 H9 120.00 no
C9 C10 H10 119.00 no
C11 C10 H10 119.00 no
C12 C13 H13 119.00 no
C14 C13 H13 119.00 no
C13 C14 H14 120.00 no
C15 C14 H14 120.00 no
C14 C15 H15 120.00 no
C16 C15 H15 120.00 no
C15 C16 H16 120.00 no
C17 C16 H16 120.00 no
C18 C19 H19 120.00 no
C20 C19 H19 120.00 no
C19 C20 H20 119.00 no
C21 C20 H20 119.00 no
C21 C22 H22 119.00 no
C23 C22 H22 119.00 no
C18 C23 H23 120.00 no
C22 C23 H23 120.00 no
C24 C25 H25 120.00 no
C26 C25 H25 120.00 no
C25 C26 H26 121.00 no
C27 C26 H26 121.00 no
C27 C28 H28 121.00 no
C29 C28 H28 121.00 no
C24 C29 H29 120.00 no
C28 C29 H29 120.00 no
C21 C30 H30A 109.00 no
C21 C30 H30B 109.00 no
C21 C30 H30C 109.00 no
H30A C30 H30B 109.00 no
H30A C30 H30C 109.00 no
H30B C30 H30C 109.00 no

loop_
_geom_bond_atom_site_label_1
_geom_bond_atom_site_label_2
_geom_bond_distance
_geom_bond_publ_flag
F4 C27 1.3567(16) no
N1 C2 1.3855(16) no
N1 C5 1.3885(16) no
N1 C18 1.4377(16) no
N3 C2 1.3203(17) no
N3 C4 1.3767(16) no
C2 C24 1.4744(18) no
C4 C5 1.3803(16) no
C4 C17 1.4369(18) no
C5 C6 1.4419(16) no
C6 C7 1.4097(17) no
C6 C11 1.4301(18) no
C7 C8 1.3783(18) no
C8 C9 1.397(2) no
C9 C10 1.3763(19) no
C10 C11 1.4098(18) no
C11 C12 1.4669(18) no
C12 C13 1.4145(19) no
C12 C17 1.4136(18) no
C13 C14 1.3758(19) no
C14 C15 1.398(2) no
C15 C16 1.376(2) no
C16 C17 1.4077(18) no
C18 C19 1.3900(18) no
C18 C23 1.3832(18) no
C19 C20 1.3925(19) no
C20 C21 1.391(2) no
C21 C22 1.395(2) no
C21 C30 1.512(2) no
C22 C23 1.3874(19) no
C24 C25 1.3993(18) no
C24 C29 1.4003(18) no
C25 C26 1.3898(19) no
C26 C27 1.373(2) no
C27 C28 1.378(2) no
C28 C29 1.3881(19) no
C7 H7 0.9300 no
C8 H8 0.9300 no
C9 H9 0.9300 no
C10 H10 0.9300 no
C13 H13 0.9300 no
C14 H14 0.9300 no
C15 H15 0.9300 no
C16 H16 0.9300 no
C19 H19 0.9300 no
C20 H20 0.9300 no
C22 H22 0.9300 no
C23 H23 0.9300 no
C25 H25 0.9300 no
C26 H26 0.9300 no
C28 H28 0.9300 no
C29 H29 0.9300 no
C30 H30A 0.9600 no
C30 H30B 0.9600 no
C30 H30C 0.9600 no

loop_
_geom_hbond_atom_site_label_D
_geom_hbond_atom_site_label_H
_geom_hbond_atom_site_label_A
_geom_hbond_site_symmetry_A
_geom_hbond_distance_DH
_geom_hbond_distance_HA
_geom_hbond_distance_DA
_geom_hbond_angle_DHA
_geom_hbond_publ_flag
C7 H7 F4 4_555 0.93 2.54 3.1371(16) 122 yes
C14 H14 Cg2 2_655 0.93 2.95 3.5613(15) 125 yes
C20 H20 Cg2 2_545 0.93 2.84 3.4540(14) 125 yes
C23 H23 Cg3 2_645 0.93 2.81 3.5709(14) 140 yes
C30 H30A Cg1 2_545 0.96 2.91 3.4294(17) 115 yes
C30 H30B Cg4 4_555 0.96 2.77 3.6659(16) 155 yes

loop_
_geom_torsion_atom_site_label_1
_geom_torsion_atom_site_label_2
_geom_torsion_atom_site_label_3
_geom_torsion_atom_site_label_4
_geom_torsion
_geom_torsion_publ_flag
C5 N1 C2 N3 -0.67(14) no
C5 N1 C2 C24 -179.32(12) no
C18 N1 C2 N3 -174.41(11) no
C18 N1 C2 C24 6.95(19) no
C2 N1 C5 C4 1.00(13) no
C2 N1 C5 C6 -174.12(13) no
C18 N1 C5 C4 174.57(11) no
C18 N1 C5 C6 -0.6(2) no
C2 N1 C18 C19 -112.80(14) no
C2 N1 C18 C23 66.83(16) no
C5 N1 C18 C19 74.79(16) no
C5 N1 C18 C23 -105.58(15) no
C4 N3 C2 N1 0.03(13) no
C4 N3 C2 C24 178.71(11) no
C2 N3 C4 C5 0.65(14) no
C2 N3 C4 C17 -177.29(12) no
N1 C2 C24 C25 28.9(2) no
N1 C2 C24 C29 -153.74(12) no
N3 C2 C24 C25 -149.60(13) no
N3 C2 C24 C29 27.75(18) no
N3 C4 C5 N1 -1.05(14) no
N3 C4 C5 C6 174.66(11) no
C17 C4 C5 N1 177.01(11) no
C17 C4 C5 C6 -7.28(19) no
N3 C4 C17 C12 -178.97(12) no
N3 C4 C17 C16 2.9(2) no
C5 C4 C17 C12 3.28(18) no
C5 C4 C17 C16 -174.80(12) no
N1 C5 C6 C7 3.0(2) no
N1 C5 C6 C11 178.89(12) no
C4 C5 C6 C7 -171.39(12) no
C4 C5 C6 C11 4.49(18) no
C5 C6 C7 C8 176.56(13) no
C11 C6 C7 C8 0.80(19) no
C5 C6 C11 C10 -175.94(11) no
C5 C6 C11 C12 1.88(17) no
C7 C6 C11 C10 0.18(18) no
C7 C6 C11 C12 178.00(12) no
C6 C7 C8 C9 -0.9(2) no
C7 C8 C9 C10 -0.1(2) no
C8 C9 C10 C11 1.1(2) no
C9 C10 C11 C6 -1.14(19) no
C9 C10 C11 C12 -178.96(13) no
C6 C11 C12 C13 173.38(12) no
C6 C11 C12 C17 -5.61(18) no
C10 C11 C12 C13 -8.88(19) no
C10 C11 C12 C17 172.14(12) no
C11 C12 C13 C14 -179.83(12) no
C17 C12 C13 C14 -0.82(19) no
C11 C12 C17 C4 3.00(18) no
C11 C12 C17 C16 -178.90(12) no
C13 C12 C17 C4 -176.03(11) no
C13 C12 C17 C16 2.07(18) no
C12 C13 C14 C15 -1.0(2) no
C13 C14 C15 C16 1.5(2) no
C14 C15 C16 C17 -0.3(2) no
C15 C16 C17 C4 176.46(12) no
C15 C16 C17 C12 -1.56(19) no
N1 C18 C19 C20 -179.79(11) no
C23 C18 C19 C20 0.59(19) no
N1 C18 C23 C22 -179.33(11) no
C19 C18 C23 C22 0.30(19) no
C18 C19 C20 C21 -0.8(2) no
C19 C20 C21 C22 0.2(2) no
C19 C20 C21 C30 179.94(13) no
C20 C21 C22 C23 0.8(2) no
C30 C21 C22 C23 -179.02(13) no
C21 C22 C23 C18 -1.0(2) no
C2 C24 C25 C26 178.69(12) no
C29 C24 C25 C26 1.39(19) no
C2 C24 C29 C28 -178.28(12) no
C25 C24 C29 C28 -0.8(2) no
C24 C25 C26 C27 -0.9(2) no
C25 C26 C27 F4 -179.75(12) no
C25 C26 C27 C28 -0.2(2) no
F4 C27 C28 C29 -179.67(12) no
C26 C27 C28 C29 0.8(2) no
C27 C28 C29 C24 -0.3(2) no

loop_
_cod_related_entry_id
_cod_related_entry_database
_cod_related_entry_code
1 ChemSpider 30658045
